data_1516792
loop_
_publ_author_name
'Cao, Dennis'
'Hong, Michael'
'Blackburn, Anthea K.'
'Liu, Zhichang'
'Holcroft, James M.'
'Stoddart, J. Fraser'

_publ_section_title
;
 Two-point halogen bonding between 3,6-dihalopyromellitic diimides
;
_journal_issue 11
_journal_name_full 'Chem. Sci.'
_journal_page_first 4242
_journal_paper_doi 10.1039/C4SC00999A
_journal_volume 5
_journal_year 2014
_chemical_formula_moiety 'C10 H2 I2 N2 O4, 2(C12 H12 O2)'
_chemical_formula_sum 'C34 H26 I2 N2 O8'
_chemical_formula_weight 844.37
_chemical_name_systematic
;
 ?
;
_space_group_crystal_system triclinic
_space_group_IT_number 2
_space_group_name_Hall '-P 1'
_space_group_name_H-M_alt 'P -1'
_symmetry_space_group_name_Hall '-P 1'
_symmetry_space_group_name_H-M 'P -1'
_atom_sites_solution_hydrogens geom
_atom_sites_solution_primary direct
_audit_creation_date 2014-02-04
_audit_creation_method
;
Olex2 1.2
(compiled 2013.12.10 svn.r2853 for OlexSys, GUI svn.r4736)
;
_cell_angle_alpha 82.120(2)
_cell_angle_beta 80.651(3)
_cell_angle_gamma 79.408(2)
_cell_formula_units_Z 1
_cell_length_a 6.6274(3)
_cell_length_b 9.4654(3)
_cell_length_c 12.3549(4)
_cell_measurement_reflns_used 3436
_cell_measurement_temperature 100(2)
_cell_measurement_theta_max 62.311
_cell_measurement_theta_min 3.648
_cell_volume 747.10(5)
_computing_molecular_graphics 'Olex2 (Dolomanov et al., 2009)'
_computing_publication_material 'Olex2 (Dolomanov et al., 2009)'
_computing_structure_refinement 'ShelXL (Sheldrick, 2008)'
_computing_structure_solution 'ShelXS (Sheldrick, 2008)'
_diffrn_ambient_temperature 100.02
_diffrn_measured_fraction_theta_full 0.823
_diffrn_measured_fraction_theta_max 0.934
_diffrn_measurement_device_type 'Bruker APEX-II CCD'
_diffrn_measurement_method '\f and \w scans'
_diffrn_radiation_monochromator graphite
_diffrn_radiation_type CuK\a
_diffrn_radiation_wavelength 1.54178
_diffrn_reflns_av_R_equivalents 0.0149
_diffrn_reflns_av_unetI/netI 0.0220
_diffrn_reflns_Laue_measured_fraction_full 0.823
_diffrn_reflns_Laue_measured_fraction_max 0.934
_diffrn_reflns_limit_h_max 7
_diffrn_reflns_limit_h_min -4
_diffrn_reflns_limit_k_max 10
_diffrn_reflns_limit_k_min -10
_diffrn_reflns_limit_l_max 14
_diffrn_reflns_limit_l_min -11
_diffrn_reflns_number 4204
_diffrn_reflns_point_group_measured_fraction_full 0.823
_diffrn_reflns_point_group_measured_fraction_max 0.934
_diffrn_reflns_theta_full 67.679
_diffrn_reflns_theta_max 62.312
_diffrn_reflns_theta_min 3.648
_diffrn_standards_number 0
_exptl_absorpt_coefficient_mu 17.033
_exptl_absorpt_correction_T_max 0.7522
_exptl_absorpt_correction_T_min 0.6269
_exptl_absorpt_correction_type multi-scan
_exptl_absorpt_process_details
;
SADABS-2012/1 (Bruker,2012) was used for absorption correction.
wR2(int) was 0.0432 before and 0.0222 after correction.
The Ratio of minimum to maximum transmission is 0.8334.
The \l/2 correction factor is 0.0015.
;
_exptl_crystal_colour orange
_exptl_crystal_colour_primary orange
_exptl_crystal_density_diffrn 1.877
_exptl_crystal_description Needle
_exptl_crystal_F_000 414
_exptl_crystal_size_max 0.327
_exptl_crystal_size_mid 0.039
_exptl_crystal_size_min 0.029
_refine_diff_density_max 0.513
_refine_diff_density_min -0.344
_refine_diff_density_rms 0.090
_refine_ls_extinction_method none
_refine_ls_goodness_of_fit_ref 1.081
_refine_ls_hydrogen_treatment mixed
_refine_ls_matrix_type full
_refine_ls_number_parameters 210
_refine_ls_number_reflns 2217
_refine_ls_number_restraints 0
_refine_ls_restrained_S_all 1.081
_refine_ls_R_factor_all 0.0226
_refine_ls_R_factor_gt 0.0209
_refine_ls_shift/su_max 0.001
_refine_ls_shift/su_mean 0.000
_refine_ls_structure_factor_coef Fsqd
_refine_ls_weighting_details 'w=1/[\s^2^(Fo^2^)+(0.0339P)^2^+0.7294P] where P=(Fo^2^+2Fc^2^)/3'
_refine_ls_weighting_scheme calc
_refine_ls_wR_factor_gt 0.0547
_refine_ls_wR_factor_ref 0.0557
_reflns_Friedel_coverage 0.000
_reflns_number_gt 2108
_reflns_number_total 2217
_reflns_threshold_expression 'I > 2\s(I)'
_cod_data_source_file c4sc00999a1.cif
_cod_data_source_block p-1
_cod_depositor_comments 'Adding full bibliography for 1516792--1516797.cif.'
_cod_database_code 1516792
_shelxl_version_number 2013-4
_shelx_space_group_comment
;
The symmetry employed for this shelxl refinement is uniquely defined
by the following loop, which should always be used as a source of
symmetry information in preference to the above space-group names.
They are only intended as comments.
;
_shelx_estimated_absorpt_t_max 0.638
_shelx_estimated_absorpt_t_min 0.072
_olex2_refinement_description
;
1. Fixed Uiso
 At 1.2 times of:
  All C(H) groups, All N(H) groups
 At 1.5 times of:
  All C(H,H,H) groups
2.a Aromatic/amide H refined with riding coordinates:
 N1(H1), C14(H14), C16(H16), C17(H17), C7(H7), C9(H9), C11(H11)
2.b Idealised Me refined as rotating group:
 C12(H12A,H12B,H12C), C6(H6A,H6B,H6C)
;

loop_
_space_group_symop_operation_xyz
'x, y, z'
'-x, -y, -z'

loop_
_atom_site_label
_atom_site_type_symbol
_atom_site_fract_x
_atom_site_fract_y
_atom_site_fract_z
_atom_site_U_iso_or_equiv
_atom_site_adp_type
_atom_site_occupancy
_atom_site_site_symmetry_order
_atom_site_calc_flag
_atom_site_refinement_flags_posn
I1 I 0.39792(3) 0.87949(2) 0.78287(2) 0.01481(9) Uani 1 1 d .
O1 O 0.6692(4) 0.7692(2) 0.26226(19) 0.0218(6) Uani 1 1 d .
O2 O 0.5434(4) 0.6082(2) 0.62837(19) 0.0189(5) Uani 1 1 d .
N1 N 0.6188(5) 0.6563(3) 0.4397(2) 0.0145(6) Uani 1 1 d .
H1 H 0.6510 0.5663 0.4239 0.017 Uiso 1 1 calc R
C1 C 0.6227(5) 0.7747(3) 0.3598(3) 0.0132(7) Uani 1 1 d .
C2 C 0.5601(5) 0.6924(3) 0.5457(3) 0.0127(7) Uani 1 1 d .
C3 C 0.5611(5) 0.9046(3) 0.4231(3) 0.0095(6) Uani 1 1 d .
C4 C 0.5228(5) 0.8551(3) 0.5350(3) 0.0095(6) Uani 1 1 d .
C5 C 0.4615(5) 0.9497(3) 0.6156(3) 0.0091(6) Uani 1 1 d .
O5 O 0.2554(4) 0.6004(3) 0.07027(19) 0.0207(5) Uani 1 1 d .
C12 C 0.4300(6) 0.5913(4) 0.1254(3) 0.0260(9) Uani 1 1 d .
H12A H 0.5312 0.6455 0.0793 0.039 Uiso 1 1 calc GR
H12B H 0.4935 0.4897 0.1394 0.039 Uiso 1 1 calc GR
H12C H 0.3857 0.6324 0.1958 0.039 Uiso 1 1 calc GR
C13 C 0.1508(6) 0.7361(4) 0.0426(3) 0.0178(8) Uani 1 1 d .
C14 C 0.2108(6) 0.8632(4) 0.0574(3) 0.0175(7) Uani 1 1 d .
H14 H 0.3327 0.8607 0.0894 0.021 Uiso 1 1 calc R
C15 C 0.0898(6) 0.9980(4) 0.0247(3) 0.0159(7) Uani 1 1 d .
C16 C 0.1461(6) 1.1322(4) 0.0376(3) 0.0182(8) Uani 1 1 d .
H16 H 0.2678 1.1323 0.0688 0.022 Uiso 1 1 calc R
C17 C 0.0287(6) 1.2602(4) 0.0058(3) 0.0178(8) Uani 1 1 d .
H17 H 0.0683 1.3483 0.0164 0.021 Uiso 1 1 calc R
O3 O 0.0662(4) 0.5925(2) 0.61255(18) 0.0149(5) Uani 1 1 d .
C6 C 0.0175(6) 0.5732(4) 0.7310(3) 0.0202(8) Uani 1 1 d .
H6A H -0.1270 0.6165 0.7528 0.030 Uiso 1 1 calc GR
H6B H 0.1092 0.6203 0.7637 0.030 Uiso 1 1 calc GR
H6C H 0.0373 0.4697 0.7570 0.030 Uiso 1 1 calc GR
C7 C 0.0916(5) 0.7457(3) 0.4466(3) 0.0124(7) Uani 1 1 d .
H7 H 0.1306 0.6613 0.4094 0.015 Uiso 1 1 calc R
C8 C 0.0460(5) 0.7327(3) 0.5629(3) 0.0109(7) Uani 1 1 d .
C9 C -0.0116(5) 0.8526(3) 0.6185(3) 0.0101(6) Uani 1 1 d .
H9 H -0.0432 0.8425 0.6967 0.012 Uiso 1 1 calc R
C10 C -0.0238(5) 0.9929(3) 0.5580(3) 0.0099(6) Uani 1 1 d .
C11 C -0.0798(5) 1.1203(3) 0.6125(3) 0.0119(7) Uani 1 1 d .
H11 H -0.1093 1.1123 0.6907 0.014 Uiso 1 1 calc R

loop_
_atom_site_aniso_label
_atom_site_aniso_U_11
_atom_site_aniso_U_22
_atom_site_aniso_U_33
_atom_site_aniso_U_23
_atom_site_aniso_U_13
_atom_site_aniso_U_12
I1 0.01562(13) 0.01641(13) 0.01196(13) 0.00045(8) -0.00239(8) -0.00262(8)
O1 0.0315(15) 0.0168(12) 0.0172(13) -0.0085(10) 0.0026(11) -0.0047(11)
O2 0.0240(14) 0.0096(11) 0.0205(13) 0.0020(10) 0.0013(11) -0.0029(10)
N1 0.0177(15) 0.0047(12) 0.0210(15) -0.0054(11) 0.0012(12) -0.0024(11)
C1 0.0085(17) 0.0125(16) 0.0195(19) -0.0066(13) -0.0009(14) -0.0015(13)
C2 0.0065(16) 0.0084(15) 0.0229(18) -0.0027(14) -0.0010(14) -0.0007(13)
C3 0.0060(15) 0.0099(15) 0.0131(16) -0.0029(12) -0.0013(13) -0.0017(12)
C4 0.0043(15) 0.0094(16) 0.0162(16) -0.0007(13) -0.0044(13) -0.0024(12)
C5 0.0049(15) 0.0119(15) 0.0110(15) -0.0004(12) -0.0029(13) -0.0018(12)
O5 0.0206(14) 0.0190(12) 0.0203(12) 0.0031(10) -0.0025(11) -0.0020(10)
C12 0.024(2) 0.026(2) 0.027(2) 0.0068(16) -0.0094(17) -0.0028(17)
C13 0.0189(19) 0.0223(18) 0.0095(16) 0.0009(13) 0.0038(14) -0.0031(15)
C14 0.0148(18) 0.0277(19) 0.0099(16) -0.0007(14) -0.0008(14) -0.0053(15)
C15 0.0156(18) 0.0230(18) 0.0088(15) -0.0023(13) 0.0008(13) -0.0045(14)
C16 0.0155(18) 0.0269(19) 0.0139(17) -0.0032(14) -0.0016(14) -0.0074(15)
C17 0.0199(19) 0.0215(18) 0.0127(16) -0.0019(13) 0.0014(15) -0.0087(15)
O3 0.0178(13) 0.0062(10) 0.0182(12) 0.0009(9) 0.0003(10) 0.0002(9)
C6 0.024(2) 0.0140(17) 0.0178(18) 0.0041(13) 0.0029(15) -0.0006(15)
C7 0.0074(16) 0.0108(15) 0.0200(17) -0.0052(13) -0.0016(13) -0.0021(13)
C8 0.0038(15) 0.0109(16) 0.0174(17) 0.0015(13) -0.0020(13) -0.0017(12)
C9 0.0046(15) 0.0127(16) 0.0125(16) -0.0004(12) -0.0017(13) -0.0006(12)
C10 0.0031(15) 0.0121(16) 0.0151(16) -0.0009(12) -0.0033(12) -0.0013(12)
C11 0.0077(16) 0.0130(16) 0.0151(16) -0.0044(13) -0.0015(13) 0.0000(13)

loop_
_atom_type_symbol
_atom_type_description
_atom_type_scat_dispersion_real
_atom_type_scat_dispersion_imag
_atom_type_scat_source
C C 0.0181 0.0091 'International Tables Vol C Tables 4.2.6.8 and 6.1.1.4'
H H 0.0000 0.0000 'International Tables Vol C Tables 4.2.6.8 and 6.1.1.4'
I I -0.3257 6.8362 'International Tables Vol C Tables 4.2.6.8 and 6.1.1.4'
N N 0.0311 0.0180 'International Tables Vol C Tables 4.2.6.8 and 6.1.1.4'
O O 0.0492 0.0322 'International Tables Vol C Tables 4.2.6.8 and 6.1.1.4'

loop_
_geom_angle_atom_site_label_1
_geom_angle_atom_site_label_2
_geom_angle_atom_site_label_3
_geom_angle
_geom_angle_site_symmetry_1
_geom_angle_site_symmetry_3
C1 N1 H1 123.0 . .
C2 N1 H1 123.0 . .
C2 N1 C1 114.0(3) . .
O1 C1 N1 125.6(3) . .
O1 C1 C3 129.5(3) . .
N1 C1 C3 105.0(3) . .
O2 C2 N1 125.9(3) . .
O2 C2 C4 128.7(3) . .
N1 C2 C4 105.4(3) . .
C4 C3 C1 107.9(3) . .
C5 C3 C1 129.5(3) 2_676 .
C5 C3 C4 122.6(3) 2_676 .
C3 C4 C2 107.8(3) . .
C5 C4 C2 130.3(3) . .
C5 C4 C3 121.9(3) . .
C3 C5 I1 121.7(2) 2_676 .
C3 C5 C4 115.5(3) 2_676 .
C4 C5 I1 122.9(2) . .
C13 O5 C12 116.9(3) . .
O5 C12 H12A 109.5 . .
O5 C12 H12B 109.5 . .
O5 C12 H12C 109.5 . .
H12A C12 H12B 109.5 . .
H12A C12 H12C 109.5 . .
H12B C12 H12C 109.5 . .
O5 C13 C14 124.9(3) . .
O5 C13 C17 115.0(3) . 2_575
C14 C13 C17 120.1(3) . 2_575
C13 C14 H14 120.1 . .
C13 C14 C15 119.8(3) . .
C15 C14 H14 120.1 . .
C14 C15 C16 121.9(3) . .
C15 C15 C14 120.2(4) 2_575 .
C15 C15 C16 117.9(4) 2_575 .
C15 C16 H16 119.4 . .
C17 C16 C15 121.2(3) . .
C17 C16 H16 119.4 . .
C13 C17 H17 119.6 2_575 .
C16 C17 C13 120.8(3) . 2_575
C16 C17 H17 119.6 . .
C8 O3 C6 116.7(2) . .
O3 C6 H6A 109.5 . .
O3 C6 H6B 109.5 . .
O3 C6 H6C 109.5 . .
H6A C6 H6B 109.5 . .
H6A C6 H6C 109.5 . .
H6B C6 H6C 109.5 . .
C8 C7 H7 120.0 . .
C11 C7 H7 120.0 2_576 .
C11 C7 C8 120.1(3) 2_576 .
O3 C8 C7 114.5(3) . .
C9 C8 O3 124.5(3) . .
C9 C8 C7 121.0(3) . .
C8 C9 H9 120.3 . .
C8 C9 C10 119.5(3) . .
C10 C9 H9 120.3 . .
C10 C10 C9 120.0(3) 2_576 .
C10 C10 C11 118.7(4) 2_576 .
C11 C10 C9 121.3(3) . .
C7 C11 C10 120.7(3) 2_576 .
C7 C11 H11 119.6 2_576 .
C10 C11 H11 119.6 . .

loop_
_geom_bond_atom_site_label_1
_geom_bond_atom_site_label_2
_geom_bond_distance
_geom_bond_site_symmetry_2
I1 C5 2.082(3) .
O1 C1 1.201(4) .
O2 C2 1.210(4) .
N1 H1 0.8800 .
N1 C1 1.389(4) .
N1 C2 1.375(4) .
C1 C3 1.505(4) .
C2 C4 1.505(4) .
C3 C4 1.396(4) .
C3 C5 1.385(4) 2_676
C4 C5 1.392(4) .
C5 C3 1.385(4) 2_676
O5 C12 1.419(5) .
O5 C13 1.370(4) .
C12 H12A 0.9800 .
C12 H12B 0.9800 .
C12 H12C 0.9800 .
C13 C14 1.378(5) .
C13 C17 1.408(6) 2_575
C14 H14 0.9500 .
C14 C15 1.422(5) .
C15 C15 1.416(8) 2_575
C15 C16 1.423(5) .
C16 H16 0.9500 .
C16 C17 1.360(5) .
C17 C13 1.408(6) 2_575
C17 H17 0.9500 .
O3 C6 1.440(4) .
O3 C8 1.375(4) .
C6 H6A 0.9800 .
C6 H6B 0.9800 .
C6 H6C 0.9800 .
C7 H7 0.9500 .
C7 C8 1.412(5) .
C7 C11 1.371(5) 2_576
C8 C9 1.370(4) .
C9 H9 0.9500 .
C9 C10 1.427(4) .
C10 C10 1.410(6) 2_576
C10 C11 1.422(4) .
C11 C7 1.371(5) 2_576
C11 H11 0.9500 .

loop_
_geom_torsion_atom_site_label_1
_geom_torsion_atom_site_label_2
_geom_torsion_atom_site_label_3
_geom_torsion_atom_site_label_4
_geom_torsion
_geom_torsion_site_symmetry_1
_geom_torsion_site_symmetry_4
O1 C1 C3 C4 -179.7(4) . .
O1 C1 C3 C5 1.4(6) . 2_676
O2 C2 C4 C3 -179.7(3) . .
O2 C2 C4 C5 0.3(6) . .
N1 C1 C3 C4 -0.7(4) . .
N1 C1 C3 C5 -179.5(3) . 2_676
N1 C2 C4 C3 0.3(4) . .
N1 C2 C4 C5 -179.7(3) . .
C1 N1 C2 O2 179.2(3) . .
C1 N1 C2 C4 -0.8(4) . .
C1 C3 C4 C2 0.2(4) . .
C1 C3 C4 C5 -179.7(3) . .
C2 N1 C1 O1 180.0(3) . .
C2 N1 C1 C3 0.9(4) . .
C2 C4 C5 I1 -1.1(5) . .
C2 C4 C5 C3 -179.2(3) . 2_676
C3 C4 C5 I1 178.8(2) . .
C3 C4 C5 C3 0.7(5) . 2_676
C5 C3 C4 C2 179.2(3) 2_676 .
C5 C3 C4 C5 -0.8(5) 2_676 .
O5 C13 C14 C15 179.6(3) . .
C12 O5 C13 C14 4.7(5) . .
C12 O5 C13 C17 -176.2(3) . 2_575
C13 C14 C15 C15 -1.1(6) . 2_575
C13 C14 C15 C16 -179.5(3) . .
C14 C15 C16 C17 180.0(3) . .
C15 C15 C16 C17 1.5(6) 2_575 .
C15 C16 C17 C13 -1.1(5) . 2_575
C17 C13 C14 C15 0.6(5) 2_575 .
O3 C8 C9 C10 178.9(3) . .
C6 O3 C8 C7 -178.8(3) . .
C6 O3 C8 C9 1.7(5) . .
C7 C8 C9 C10 -0.6(5) . .
C8 C9 C10 C10 -0.1(6) . 2_576
C8 C9 C10 C11 -179.0(3) . .
C9 C10 C11 C7 -179.8(3) . 2_576
C10 C10 C11 C7 1.4(6) 2_576 2_576
C11 C7 C8 O3 -179.2(3) 2_576 .
C11 C7 C8 C9 0.4(5) 2_576 .
